data_4303737
loop_
_publ_author_name
'Haisheng Lin'
'Xiaomeng Wu'
'Paul A. Maggard'

_publ_section_title
;
Ligand-Based Modification of the Structures and Optical Properties of New
Silver(I)-Rhenate(VII) Oxide/Organic Hybrid Solids
;
_journal_name_full 'Inorganic Chemistry'
_journal_page_first 11265
_journal_page_last 11276
_journal_paper_doi 10.1021/ic901749r
_journal_volume 48
_journal_year 2009
_chemical_formula_moiety 'C4 H6 Ag2 N6 O4 Re, O4 Re'
_chemical_formula_sum 'C4 H6 Ag2 N6 O8 Re2'
_chemical_formula_weight 854.29
_chemical_name_systematic
; 
 ? 
;
_space_group_IT_number 2
_symmetry_cell_setting triclinic
_symmetry_space_group_name_Hall '-P 1'
_symmetry_space_group_name_H-M 'P -1'
_atom_sites_solution_hydrogens geom
_atom_sites_solution_primary direct
_atom_sites_solution_secondary difmap
_audit_creation_method SHELXL-97
_cell_angle_alpha 89.449(2)
_cell_angle_beta 81.686(3)
_cell_angle_gamma 89.229(2)
_cell_formula_units_Z 2
_cell_length_a 6.3515(3)
_cell_length_b 7.7186(3)
_cell_length_c 14.2016(7)
_cell_measurement_reflns_used 9928
_cell_measurement_temperature 296(2)
_cell_measurement_theta_max 31.87
_cell_measurement_theta_min 2.90
_cell_volume 688.83(5)
_computing_cell_refinement 'Bruker SMART'
_computing_data_collection 'Bruker SMART'
_computing_data_reduction 'Bruker SAINT'
_computing_molecular_graphics 'Bruker SHELXTL'
_computing_publication_material 'Bruker SHELXTL'
_computing_structure_refinement 'SHELXL-97 (Sheldrick, 1997)'
_computing_structure_solution 'SHELXS-97 (Sheldrick, 1990)'
_diffrn_ambient_temperature 296(2)
_diffrn_measured_fraction_theta_full 0.990
_diffrn_measured_fraction_theta_max 0.990
_diffrn_measurement_device_type 'CCD area detector'
_diffrn_measurement_method 'phi and omega scans'
_diffrn_radiation_monochromator graphite
_diffrn_radiation_source 'fine-focus sealed tube'
_diffrn_radiation_type MoK\a
_diffrn_radiation_wavelength 0.71073
_diffrn_reflns_av_R_equivalents 0.0434
_diffrn_reflns_av_sigmaI/netI 0.0377
_diffrn_reflns_limit_h_max 9
_diffrn_reflns_limit_h_min -9
_diffrn_reflns_limit_k_max 11
_diffrn_reflns_limit_k_min -11
_diffrn_reflns_limit_l_max 21
_diffrn_reflns_limit_l_min -21
_diffrn_reflns_number 26117
_diffrn_reflns_theta_full 31.98
_diffrn_reflns_theta_max 31.98
_diffrn_reflns_theta_min 1.45
_diffrn_standards_decay_% 3.5
_diffrn_standards_interval_count 80
_diffrn_standards_interval_time .5
_diffrn_standards_number 3
_exptl_absorpt_coefficient_mu 20.367
_exptl_absorpt_correction_T_max 0.4500
_exptl_absorpt_correction_T_min 0.1000
_exptl_absorpt_correction_type empirical
_exptl_absorpt_process_details SADABS
_exptl_crystal_colour Colorless
_exptl_crystal_density_diffrn 4.119
_exptl_crystal_density_method 'not measured'
_exptl_crystal_description Prism
_exptl_crystal_F_000 760
_exptl_crystal_size_max 0.14
_exptl_crystal_size_mid 0.10
_exptl_crystal_size_min 0.04
_refine_diff_density_max 1.709
_refine_diff_density_min -1.693
_refine_diff_density_rms 0.273
_refine_ls_extinction_coef 0.00268(12)
_refine_ls_extinction_expression Fc^*^=kFc[1+0.001xFc^2^\l^3^/sin(2\q)]^-1/4^
_refine_ls_extinction_method SHELXL
_refine_ls_goodness_of_fit_ref 1.016
_refine_ls_hydrogen_treatment constr
_refine_ls_matrix_type full
_refine_ls_number_parameters 200
_refine_ls_number_reflns 4586
_refine_ls_number_restraints 0
_refine_ls_restrained_S_all 1.016
_refine_ls_R_factor_all 0.0315
_refine_ls_R_factor_gt 0.0246
_refine_ls_shift/su_max 0.015
_refine_ls_shift/su_mean 0.002
_refine_ls_structure_factor_coef Fsqd
_refine_ls_weighting_details 'calc w=1/[\s^2^(Fo^2^)+(0.0248P)^2^+0.0754P] where P=(Fo^2^+2Fc^2^)/3'
_refine_ls_weighting_scheme calc
_refine_ls_wR_factor_gt 0.0502
_refine_ls_wR_factor_ref 0.0528
_reflns_number_gt 3967
_reflns_number_total 4586
_reflns_threshold_expression >2sigma(I)
_cod_data_source_file ic901749r_si_002_4.cif
_cod_data_source_block 4
_cod_depositor_comments
;
The following automatic conversions were performed:
'_symmetry_cell_setting' value 'Triclinic' changed to 'triclinic'
according to '/home/saulius/struct/CIF-dictionaries/cif_core.dic'
dictionary named 'cif_core.dic' version 2.4.1 from 2010-06-29.

Automatic conversion script
Id: cif_fix_enum 1527 2010-12-29 10:47:43Z saulius 
;
_cod_database_code 4303737

loop_
_symmetry_equiv_pos_as_xyz
'x, y, z'
'-x, -y, -z'

loop_
_atom_site_label
_atom_site_type_symbol
_atom_site_fract_x
_atom_site_fract_y
_atom_site_fract_z
_atom_site_U_iso_or_equiv
_atom_site_adp_type
_atom_site_occupancy
_atom_site_symmetry_multiplicity
_atom_site_calc_flag
_atom_site_refinement_flags
_atom_site_disorder_assembly
_atom_site_disorder_group
Ag1 Ag 0.71355(5) 0.20420(4) 0.24494(3) 0.02021(8) Uani 1 1 d . . .
Ag2 Ag 0.71098(5) 0.70655(4) 0.22577(3) 0.02005(8) Uani 1 1 d . . .
Re1 Re 0.18233(3) 0.500945(18) 0.333612(12) 0.01306(5) Uani 1 1 d . . .
Re2 Re 0.23735(2) 0.014252(18) 0.189344(12) 0.01355(5) Uani 1 1 d . . .
O1 O -0.0659(5) 0.4127(4) 0.3370(2) 0.0267(8) Uani 1 1 d . . .
O2 O 0.1684(5) 0.6424(4) 0.4265(2) 0.0244(7) Uani 1 1 d . . .
O3 O 0.3686(5) 0.3439(4) 0.3508(2) 0.0282(8) Uani 1 1 d . . .
O4 O 0.2574(5) 0.6129(4) 0.2277(2) 0.0234(7) Uani 1 1 d . . .
O5 O 0.4769(5) -0.0630(4) 0.1301(2) 0.0223(7) Uani 1 1 d . . .
O6 O 0.2228(5) -0.0152(4) 0.3103(2) 0.0223(7) Uani 1 1 d . . .
O7 O 0.2210(5) 0.2324(4) 0.1656(2) 0.0236(7) Uani 1 1 d . . .
O8 O 0.0286(5) -0.0857(4) 0.1454(2) 0.0218(7) Uani 1 1 d . . .
N1 N 0.7233(6) 0.3506(4) 0.1152(3) 0.0157(7) Uani 1 1 d . . .
N2 N 0.7390(5) 0.5305(4) 0.1084(3) 0.0148(7) Uani 1 1 d . . .
N3 N 0.7459(6) 0.4254(5) -0.0338(3) 0.0227(8) Uani 1 1 d . . .
N4 N 0.7289(5) 0.0206(4) 0.3591(3) 0.0166(7) Uani 1 1 d . . .
N5 N 0.7045(5) 0.8435(4) 0.3565(3) 0.0163(7) Uani 1 1 d . . .
N6 N 0.7429(6) -0.0840(5) 0.5005(3) 0.0192(8) Uani 1 1 d . . .
C1 C 0.7279(7) 0.2938(6) 0.0300(3) 0.0225(10) Uani 1 1 d . . .
H1 H 0.7199 0.1775 0.0144 0.027 Uiso 1 1 calc R . .
C2 C 0.7513(6) 0.5697(6) 0.0182(3) 0.0209(9) Uani 1 1 d . . .
H2 H 0.7623 0.6816 -0.0067 0.025 Uiso 1 1 calc R . .
C3 C 0.7519(6) 0.0593(5) 0.4462(3) 0.0175(9) Uani 1 1 d . . .
H3 H 0.7717 0.1706 0.4675 0.021 Uiso 1 1 calc R . .
C4 C 0.7117(6) 0.7844(5) 0.4430(3) 0.0184(9) Uani 1 1 d . . .
H4 H 0.6973 0.6688 0.4617 0.022 Uiso 1 1 calc R . .
H5 H 0.7524 0.4187 -0.0944 0.022 Uiso 1 1 d R . .
H6 H 0.7545 -0.0905 0.5601 0.022 Uiso 1 1 d R . .

loop_
_atom_site_aniso_label
_atom_site_aniso_U_11
_atom_site_aniso_U_22
_atom_site_aniso_U_33
_atom_site_aniso_U_23
_atom_site_aniso_U_13
_atom_site_aniso_U_12
Ag1 0.02715(17) 0.01646(13) 0.01721(19) 0.00346(12) -0.00392(14) -0.00217(12)
Ag2 0.02815(18) 0.01628(13) 0.01634(19) -0.00533(12) -0.00492(14) -0.00098(12)
Re1 0.01968(9) 0.01122(7) 0.00847(9) -0.00078(6) -0.00249(7) -0.00138(5)
Re2 0.01853(9) 0.01265(7) 0.00960(10) -0.00058(6) -0.00243(7) -0.00029(5)
O1 0.0278(17) 0.0313(16) 0.021(2) -0.0064(14) -0.0024(15) -0.0119(13)
O2 0.0370(18) 0.0207(14) 0.0153(18) -0.0075(13) -0.0024(15) -0.0039(13)
O3 0.0355(19) 0.0276(16) 0.022(2) -0.0006(14) -0.0062(16) 0.0142(14)
O4 0.0412(19) 0.0150(13) 0.0137(17) 0.0003(12) -0.0026(15) -0.0028(12)
O5 0.0186(15) 0.0259(15) 0.0216(19) -0.0006(13) -0.0001(14) 0.0033(12)
O6 0.0358(17) 0.0176(13) 0.0142(17) -0.0002(12) -0.0058(14) -0.0020(12)
O7 0.0408(19) 0.0166(13) 0.0144(18) 0.0022(12) -0.0076(15) -0.0011(13)
O8 0.0211(15) 0.0278(15) 0.0174(18) -0.0041(13) -0.0049(14) -0.0037(12)
N1 0.0235(18) 0.0129(14) 0.0110(19) -0.0049(13) -0.0030(15) -0.0023(13)
N2 0.0222(17) 0.0116(13) 0.0111(19) 0.0004(13) -0.0043(15) -0.0013(12)
N3 0.0179(18) 0.042(2) 0.008(2) -0.0054(17) 0.0012(15) -0.0042(16)
N4 0.0194(17) 0.0122(13) 0.019(2) -0.0020(14) -0.0042(15) 0.0001(12)
N5 0.0202(17) 0.0131(14) 0.016(2) 0.0001(13) -0.0027(15) -0.0023(12)
N6 0.0192(18) 0.0291(18) 0.0097(19) -0.0015(15) -0.0036(15) 0.0019(14)
C1 0.025(2) 0.025(2) 0.017(3) -0.0039(18) -0.001(2) -0.0029(17)
C2 0.015(2) 0.026(2) 0.022(3) 0.0066(18) -0.0054(19) 0.0007(16)
C3 0.021(2) 0.0198(18) 0.012(2) -0.0051(16) -0.0031(18) -0.0003(15)
C4 0.018(2) 0.0221(19) 0.016(2) 0.0033(17) -0.0044(18) 0.0006(15)

loop_
_atom_type_symbol
_atom_type_description
_atom_type_scat_dispersion_real
_atom_type_scat_dispersion_imag
_atom_type_scat_source
C C 0.0033 0.0016 'International Tables Vol C Tables 4.2.6.8 and 6.1.1.4'
H H 0.0000 0.0000 'International Tables Vol C Tables 4.2.6.8 and 6.1.1.4'
N N 0.0061 0.0033 'International Tables Vol C Tables 4.2.6.8 and 6.1.1.4'
O O 0.0106 0.0060 'International Tables Vol C Tables 4.2.6.8 and 6.1.1.4'
Ag Ag -0.8971 1.1015 'International Tables Vol C Tables 4.2.6.8 and 6.1.1.4'
Re Re -1.0185 7.2310 'International Tables Vol C Tables 4.2.6.8 and 6.1.1.4'

loop_
_geom_angle_atom_site_label_1
_geom_angle_atom_site_label_2
_geom_angle_atom_site_label_3
_geom_angle
_geom_angle_site_symmetry_1
_geom_angle_site_symmetry_3
_geom_angle_publ_flag
N1 Ag1 N4 169.77(13) . . ?
N2 Ag2 N5 169.59(12) . . ?
O2 Re1 O3 107.32(16) . . ?
O2 Re1 O1 107.24(15) . . ?
O3 Re1 O1 111.02(16) . . ?
O2 Re1 O4 109.06(14) . . ?
O3 Re1 O4 110.86(16) . . ?
O1 Re1 O4 111.17(15) . . ?
O6 Re2 O7 108.67(15) . . ?
O6 Re2 O5 111.15(15) . . ?
O7 Re2 O5 107.95(15) . . ?
O6 Re2 O8 111.63(15) . . ?
O7 Re2 O8 107.82(15) . . ?
O5 Re2 O8 109.49(15) . . ?
C1 N1 N2 107.0(3) . . ?
C1 N1 Ag1 128.3(3) . . ?
N2 N1 Ag1 124.6(3) . . ?
C2 N2 N1 106.4(4) . . ?
C2 N2 Ag2 127.3(3) . . ?
N1 N2 Ag2 125.9(3) . . ?
C1 N3 C2 105.2(4) . . ?
C3 N4 N5 107.0(3) . 1_545 ?
C3 N4 Ag1 125.5(3) . . ?
N5 N4 Ag1 127.4(3) 1_545 . ?
C4 N5 N4 107.0(3) . 1_565 ?
C4 N5 Ag2 130.0(3) . . ?
N4 N5 Ag2 122.2(3) 1_565 . ?
C3 N6 C4 105.9(4) . 1_545 ?
N1 C1 N3 110.9(4) . . ?
N2 C2 N3 110.5(4) . . ?
N4 C3 N6 110.3(4) . . ?
N5 C4 N6 109.8(4) . 1_565 ?
N1 C1 H1 124.6 . . ?
N3 C1 H1 124.6 . . ?
N2 C2 H2 124.8 . . ?
N3 C2 H2 124.8 . . ?
N4 C3 H3 124.9 . . ?
N6 C3 H3 124.9 . . ?
N5 C4 H4 125.1 . . ?

loop_
_geom_bond_atom_site_label_1
_geom_bond_atom_site_label_2
_geom_bond_distance
_geom_bond_site_symmetry_2
_geom_bond_publ_flag
Ag1 N1 2.146(4) . ?
Ag1 N4 2.155(4) . ?
Ag2 N2 2.146(4) . ?
Ag2 N5 2.140(4) . ?
Re1 O2 1.712(3) . ?
Re1 O3 1.723(3) . ?
Re1 O1 1.720(3) . ?
Re1 O4 1.737(3) . ?
Re2 O6 1.720(3) . ?
Re2 O7 1.719(3) . ?
Re2 O5 1.730(3) . ?
Re2 O8 1.738(3) . ?
N1 C1 1.287(6) . ?
N1 N2 1.395(4) . ?
N2 C2 1.306(6) . ?
N3 C1 1.350(6) . ?
N3 C2 1.345(6) . ?
N4 C3 1.304(6) . ?
N4 N5 1.379(4) 1_545 ?
N5 C4 1.313(5) . ?
N5 N4 1.379(4) 1_565 ?
N6 C3 1.340(5) . ?
N6 C4 1.344(6) 1_545 ?
C4 N6 1.344(6) 1_565 ?
C1 H1 0.9300 . ?
C2 H2 0.9300 . ?
C3 H3 0.9300 . ?
C4 H4 0.9300 . ?
